data_2312876
loop_
_publ_author_name
'Schmidt, Ella Mara'
'Morana, Marta'
'Biagioni, Cristian'
'Minelli, Arianna'
'Bosak, Alexei'
'Lepore, Giovanni Orazio'

_publ_section_title
;
 Coupled intra- and inter-tunnel short-range order in hollandites: a case
 study of mannardite
 Ba[(Ti<sup>4+</sup>)<sub>6</sub>(V<sup>3+</sup>)<sub>2</sub>]O<sub>16</sub>.
;
_journal_coeditor_code NE5020SUP1
_journal_issue 'Pt 4'
_journal_name_full 'Acta crystallographica Section B, Structural science, crystal engineering and materials'
_journal_page_first 439
_journal_page_last 446
_journal_paper_doi 10.1107/S2052520626006803
_journal_volume 82
_journal_year 2026
_chemical_compound_source 'Monte Arsiccio mine, Tuscany, Italy'
_chemical_formula_analytical 'Ba0.93 Cr0.32 Fe0.05 O16 Ti5.93 V1.79'
_chemical_formula_sum 'Ba1.16 O16 Ti8'
_chemical_formula_weight 797.71
_chemical_name_mineral mannardite
_space_group_crystal_system tetragonal
_space_group_IT_number 87
_space_group_name_Hall '-I 4'
_space_group_name_H-M_alt 'I 4/m'
_audit_creation_method SHELXL-2018/1
_cell_angle_alpha 90
_cell_angle_beta 90
_cell_angle_gamma 90
_cell_formula_units_Z 1
_cell_length_a 10.1506(5)
_cell_length_b 10.1506(5)
_cell_length_c 2.95560(10)
_cell_measurement_reflns_used 2301
_cell_measurement_temperature 293(2)
_cell_measurement_theta_max 32.385
_cell_measurement_theta_min 2.838
_cell_volume 304.53(2)
_computing_cell_refinement 'Apex4 (Bruker AXS Inc., 2022)'
_computing_data_collection 'Apex4 (Bruker AXS Inc., 2022)'
_computing_data_reduction 'Apex4 (Bruker AXS Inc., 2022)'
_computing_structure_refinement 'SHELXL-2018/1 (Sheldrick, 2018)'
_diffrn_ambient_temperature 293(2)
_diffrn_measured_fraction_theta_full 0.976
_diffrn_measured_fraction_theta_max 0.988
_diffrn_measurement_device_type 'Bruker D8 Venture'
_diffrn_radiation_type MoK\a
_diffrn_radiation_wavelength 0.71073
_diffrn_reflns_av_R_equivalents 0.0356
_diffrn_reflns_av_unetI/netI 0.0181
_diffrn_reflns_Laue_measured_fraction_full 0.976
_diffrn_reflns_Laue_measured_fraction_max 0.988
_diffrn_reflns_limit_h_max 14
_diffrn_reflns_limit_h_min -15
_diffrn_reflns_limit_k_max 15
_diffrn_reflns_limit_k_min -15
_diffrn_reflns_limit_l_max 4
_diffrn_reflns_limit_l_min -3
_diffrn_reflns_number 2465
_diffrn_reflns_point_group_measured_fraction_full 0.976
_diffrn_reflns_point_group_measured_fraction_max 0.988
_diffrn_reflns_theta_full 25.242
_diffrn_reflns_theta_max 32.380
_diffrn_reflns_theta_min 2.838
_diffrn_source micro-focus
_exptl_absorpt_coefficient_mu 8.720
_exptl_absorpt_correction_T_max 0.373
_exptl_absorpt_correction_T_min 0.318
_exptl_absorpt_correction_type multi-scan
_exptl_absorpt_process_details
;
 SADABS 2016/2: Krause, L., Herbst-Irmer, R., Sheldrick G.M. & Stalke D.,
 J. Appl. Cryst. 48 (2015) 3-10
;
_exptl_crystal_colour black
_exptl_crystal_density_diffrn 4.350
_exptl_crystal_density_meas ?
_exptl_crystal_description prismatic
_exptl_crystal_F_000 368.7
_exptl_crystal_size_max 0.070
_exptl_crystal_size_mid 0.030
_exptl_crystal_size_min 0.030
_refine_diff_density_max 0.421
_refine_diff_density_min -0.353
_refine_diff_density_rms 0.100
_refine_ls_extinction_method none
_refine_ls_goodness_of_fit_ref 1.174
_refine_ls_hydrogen_treatment undef
_refine_ls_matrix_type full
_refine_ls_number_parameters 24
_refine_ls_number_reflns 320
_refine_ls_number_restraints 0
_refine_ls_restrained_S_all 1.174
_refine_ls_R_factor_all 0.0177
_refine_ls_R_factor_gt 0.0175
_refine_ls_shift/su_max 0.000
_refine_ls_shift/su_mean 0.000
_refine_ls_structure_factor_coef Fsqd
_refine_ls_weighting_details 'w=1/[\s^2^(Fo^2^)+(0.0167P)^2^+0.5442P] where P=(Fo^2^+2Fc^2^)/3'
_refine_ls_weighting_scheme calc
_refine_ls_wR_factor_gt 0.0434
_refine_ls_wR_factor_ref 0.0435
_reflns_Friedel_coverage 0.000
_reflns_number_gt 315
_reflns_number_total 320
_reflns_threshold_expression 'I > 2\s(I)'
_cod_data_source_file ne5020.cif
_cod_data_source_block I
_cod_depositor_comments
;
The following automatic conversions were performed:

data item '_exptl_crystal_density_meas' value 'not measured' was
changed to '?' -- the value is perceived as not measured.

Automatic conversion script
Id: cif_fix_values 8170 2020-07-09 18:12:32Z antanas 
;
_cod_original_cell_volume 304.53(3)
_cod_database_code 2312876
_shelx_shelxl_version_number 2018/1
_shelx_space_group_comment
;
The symmetry employed for this shelxl refinement is uniquely defined
by the following loop, which should always be used as a source of
symmetry information in preference to the above space-group names.
They are only intended as comments.
;

loop_
_space_group_symop_operation_xyz
'x, y, z'
'-x, -y, z'
'-y, x, z'
'y, -x, z'
'x+1/2, y+1/2, z+1/2'
'-x+1/2, -y+1/2, z+1/2'
'-y+1/2, x+1/2, z+1/2'
'y+1/2, -x+1/2, z+1/2'
'-x, -y, -z'
'x, y, -z'
'y, -x, -z'
'-y, x, -z'
'-x+1/2, -y+1/2, -z+1/2'
'x+1/2, y+1/2, -z+1/2'
'y+1/2, -x+1/2, -z+1/2'
'-y+1/2, x+1/2, -z+1/2'

loop_
_atom_site_label
_atom_site_type_symbol
_atom_site_fract_x
_atom_site_fract_y
_atom_site_fract_z
_atom_site_U_iso_or_equiv
_atom_site_adp_type
_atom_site_occupancy
_atom_site_site_symmetry_order
_atom_site_calc_flag
_atom_site_refinement_flags_posn
_atom_site_refinement_flags_adp
_atom_site_refinement_flags_occupancy
_atom_site_disorder_assembly
_atom_site_disorder_group
Ba1 Ba 0.500000 0.500000 1.000000 0.0248(3) Uiso 0.428(5) 8 d S . P . .
Ba2 Ba 0.500000 0.500000 0.150(2) 0.0228(11) Uiso 0.075(3) 4 d S . P . .
Ti Ti 0.16559(3) 0.34914(3) 0.000000 0.00884(11) Uani 1 2 d S T P . .
O1 O 0.29652(12) 0.34443(12) 0.500000 0.0088(2) Uani 1 2 d S T P . .
O2 O 0.16705(13) 0.53914(12) 0.000000 0.0102(2) Uani 1 2 d S T P . .

loop_
_atom_site_aniso_label
_atom_site_aniso_U_11
_atom_site_aniso_U_22
_atom_site_aniso_U_33
_atom_site_aniso_U_23
_atom_site_aniso_U_13
_atom_site_aniso_U_12
Ti 0.01100(15) 0.00944(15) 0.00607(16) 0.000 0.000 0.00152(9)
O1 0.0096(5) 0.0088(5) 0.0082(5) 0.000 0.000 0.0002(4)
O2 0.0141(5) 0.0083(5) 0.0080(5) 0.000 0.000 0.0005(4)

loop_
_atom_type_symbol
_atom_type_description
_atom_type_scat_dispersion_real
_atom_type_scat_dispersion_imag
_atom_type_scat_source
Ba Ba -0.3244 2.2819 'International Tables Vol C Tables 4.2.6.8 and 6.1.1.4'
O O 0.0106 0.0060 'International Tables Vol C Tables 4.2.6.8 and 6.1.1.4'
Ti Ti 0.2776 0.4457 'International Tables Vol C Tables 4.2.6.8 and 6.1.1.4'

loop_
_geom_angle_atom_site_label_1
_geom_angle_atom_site_label_2
_geom_angle_atom_site_label_3
_geom_angle
_geom_angle_site_symmetry_1
_geom_angle_site_symmetry_3
_geom_angle_publ_flag
Ba2 Ba1 Ba2 180.0 9_666 1_556 ?
Ba2 Ba1 Ba2 0.0 9_666 . ?
Ba2 Ba1 Ba2 180.000(16) 1_556 . ?
Ba2 Ba1 Ba2 180.000(16) 9_666 9_667 ?
Ba2 Ba1 Ba2 0.000(2) 1_556 9_667 ?
Ba2 Ba1 Ba2 180.0 . 9_667 ?
Ba2 Ba1 Ba1 180.0 9_666 1_556 ?
Ba2 Ba1 Ba1 0.000(8) 1_556 1_556 ?
Ba2 Ba1 Ba1 180.0 . 1_556 ?
Ba2 Ba1 Ba1 0.000(2) 9_667 1_556 ?
Ba2 Ba1 Ba1 0.000(7) 9_666 1_554 ?
Ba2 Ba1 Ba1 180.0 1_556 1_554 ?
Ba2 Ba1 Ba1 0.000(1) . 1_554 ?
Ba2 Ba1 Ba1 180.0 9_667 1_554 ?
Ba1 Ba1 Ba1 180.0 1_556 1_554 ?
Ba2 Ba1 O1 60.386(14) 9_666 . ?
Ba2 Ba1 O1 119.614(14) 1_556 . ?
Ba2 Ba1 O1 60.386(12) . . ?
Ba2 Ba1 O1 119.614(12) 9_667 . ?
Ba1 Ba1 O1 119.614(12) 1_556 . ?
Ba1 Ba1 O1 60.386(12) 1_554 . ?
Ba2 Ba1 O1 119.614(14) 9_666 9_667 ?
Ba2 Ba1 O1 60.386(14) 1_556 9_667 ?
Ba2 Ba1 O1 119.614(12) . 9_667 ?
Ba2 Ba1 O1 60.386(12) 9_667 9_667 ?
Ba1 Ba1 O1 60.386(12) 1_556 9_667 ?
Ba1 Ba1 O1 119.614(12) 1_554 9_667 ?
O1 Ba1 O1 180.0 . 9_667 ?
Ba2 Ba1 O1 60.386(14) 9_666 9_666 ?
Ba2 Ba1 O1 119.614(14) 1_556 9_666 ?
Ba2 Ba1 O1 60.386(12) . 9_666 ?
Ba2 Ba1 O1 119.614(12) 9_667 9_666 ?
Ba1 Ba1 O1 119.614(12) 1_556 9_666 ?
Ba1 Ba1 O1 60.386(12) 1_554 9_666 ?
O1 Ba1 O1 120.77(2) . 9_666 ?
O1 Ba1 O1 59.23(2) 9_667 9_666 ?
Ba2 Ba1 O1 119.614(14) 9_666 1_556 ?
Ba2 Ba1 O1 60.386(14) 1_556 1_556 ?
Ba2 Ba1 O1 119.614(12) . 1_556 ?
Ba2 Ba1 O1 60.386(12) 9_667 1_556 ?
Ba1 Ba1 O1 60.386(12) 1_556 1_556 ?
Ba1 Ba1 O1 119.614(12) 1_554 1_556 ?
O1 Ba1 O1 59.23(2) . 1_556 ?
O1 Ba1 O1 120.77(2) 9_667 1_556 ?
O1 Ba1 O1 180.00(4) 9_666 1_556 ?
Ba2 Ba1 O1 119.614(12) 9_666 11_567 ?
Ba2 Ba1 O1 60.386(12) 1_556 11_567 ?
Ba2 Ba1 O1 119.614(12) . 11_567 ?
Ba2 Ba1 O1 60.386(12) 9_667 11_567 ?
Ba1 Ba1 O1 60.386(12) 1_556 11_567 ?
Ba1 Ba1 O1 119.614(12) 1_554 11_567 ?
O1 Ba1 O1 104.134(10) . 11_567 ?
O1 Ba1 O1 75.866(10) 9_667 11_567 ?
O1 Ba1 O1 104.134(10) 9_666 11_567 ?
O1 Ba1 O1 75.866(10) 1_556 11_567 ?
Ba2 Ba1 O1 60.386(12) 9_666 3_655 ?
Ba2 Ba1 O1 119.614(12) 1_556 3_655 ?
Ba2 Ba1 O1 60.386(12) . 3_655 ?
Ba2 Ba1 O1 119.614(12) 9_667 3_655 ?
Ba1 Ba1 O1 119.614(12) 1_556 3_655 ?
Ba1 Ba1 O1 60.386(12) 1_554 3_655 ?
O1 Ba1 O1 75.866(10) . 3_655 ?
O1 Ba1 O1 104.134(10) 9_667 3_655 ?
O1 Ba1 O1 75.866(10) 9_666 3_655 ?
O1 Ba1 O1 104.134(10) 1_556 3_655 ?
O1 Ba1 O1 180.0 11_567 3_655 ?
Ba1 Ba2 Ba2 0.000(2) 1_554 9_665 ?
Ba1 Ba2 Ba2 180.0 1_554 9_666 ?
Ba2 Ba2 Ba2 180.0 9_665 9_666 ?
Ba1 Ba2 Ba1 180.0 1_554 . ?
Ba2 Ba2 Ba1 180.0 9_665 . ?
Ba2 Ba2 Ba1 0.000(1) 9_666 . ?
Ba1 Ba2 O1 111.70(11) 1_554 . ?
Ba2 Ba2 O1 111.70(11) 9_665 . ?
Ba2 Ba2 O1 68.30(11) 9_666 . ?
Ba1 Ba2 O1 68.30(11) . . ?
Ba1 Ba2 O1 111.70(11) 1_554 9_666 ?
Ba2 Ba2 O1 111.70(11) 9_665 9_666 ?
Ba2 Ba2 O1 68.30(11) 9_666 9_666 ?
Ba1 Ba2 O1 68.30(11) . 9_666 ?
O1 Ba2 O1 136.6(2) . 9_666 ?
Ba1 Ba2 O1 111.70(11) 1_554 11_566 ?
Ba2 Ba2 O1 111.70(11) 9_665 11_566 ?
Ba2 Ba2 O1 68.30(11) 9_666 11_566 ?
Ba1 Ba2 O1 68.30(11) . 11_566 ?
O1 Ba2 O1 82.14(8) . 11_566 ?
O1 Ba2 O1 82.14(8) 9_666 11_566 ?
Ba1 Ba2 O1 111.70(11) 1_554 3_655 ?
Ba2 Ba2 O1 111.70(11) 9_665 3_655 ?
Ba2 Ba2 O1 68.30(11) 9_666 3_655 ?
Ba1 Ba2 O1 68.30(11) . 3_655 ?
O1 Ba2 O1 82.14(8) . 3_655 ?
O1 Ba2 O1 82.14(8) 9_666 3_655 ?
O1 Ba2 O1 136.6(2) 11_566 3_655 ?
Ba1 Ba2 Ba2 180.0 1_554 1_556 ?
Ba2 Ba2 Ba2 180.0 9_665 1_556 ?
Ba2 Ba2 Ba2 0.000(1) 9_666 1_556 ?
Ba1 Ba2 Ba2 0.0 . 1_556 ?
O1 Ba2 Ba2 68.30(11) . 1_556 ?
O1 Ba2 Ba2 68.30(11) 9_666 1_556 ?
O1 Ba2 Ba2 68.30(11) 11_566 1_556 ?
O1 Ba2 Ba2 68.30(11) 3_655 1_556 ?
Ba1 Ba2 Ba2 0.000(4) 1_554 1_554 ?
Ba2 Ba2 Ba2 0.0 9_665 1_554 ?
Ba2 Ba2 Ba2 180.0 9_666 1_554 ?
Ba1 Ba2 Ba2 180.0 . 1_554 ?
O1 Ba2 Ba2 111.70(11) . 1_554 ?
O1 Ba2 Ba2 111.70(11) 9_666 1_554 ?
O1 Ba2 Ba2 111.70(11) 11_566 1_554 ?
O1 Ba2 Ba2 111.70(11) 3_655 1_554 ?
Ba2 Ba2 Ba2 180.0 1_556 1_554 ?
Ba1 Ba2 O1 53.54(9) 1_554 1_554 ?
Ba2 Ba2 O1 53.54(9) 9_665 1_554 ?
Ba2 Ba2 O1 126.46(8) 9_666 1_554 ?
Ba1 Ba2 O1 126.46(9) . 1_554 ?
O1 Ba2 O1 58.16(4) . 1_554 ?
O1 Ba2 O1 165.2(2) 9_666 1_554 ?
O1 Ba2 O1 102.69(4) 11_566 1_554 ?
O1 Ba2 O1 102.69(4) 3_655 1_554 ?
Ba2 Ba2 O1 126.46(9) 1_556 1_554 ?
Ba2 Ba2 O1 53.54(9) 1_554 1_554 ?
Ba1 Ba2 O1 53.54(9) 1_554 3_654 ?
Ba2 Ba2 O1 53.54(8) 9_665 3_654 ?
Ba2 Ba2 O1 126.46(9) 9_666 3_654 ?
Ba1 Ba2 O1 126.46(9) . 3_654 ?
O1 Ba2 O1 102.69(4) . 3_654 ?
O1 Ba2 O1 102.69(4) 9_666 3_654 ?
O1 Ba2 O1 165.2(2) 11_566 3_654 ?
O1 Ba2 O1 58.16(4) 3_655 3_654 ?
Ba2 Ba2 O1 126.46(9) 1_556 3_654 ?
Ba2 Ba2 O1 53.54(9) 1_554 3_654 ?
O1 Ba2 O1 69.32(9) 1_554 3_654 ?
O2 Ti O2 95.09(6) . 15_454 ?
O2 Ti O2 95.09(6) . 15_455 ?
O2 Ti O2 97.58(6) 15_454 15_455 ?
O2 Ti O1 91.08(4) . 1_554 ?
O2 Ti O1 82.85(4) 15_454 1_554 ?
O2 Ti O1 173.75(5) 15_455 1_554 ?
O2 Ti O1 91.08(4) . . ?
O2 Ti O1 173.75(5) 15_454 . ?
O2 Ti O1 82.85(4) 15_455 . ?
O1 Ti O1 96.03(5) 1_554 . ?
O2 Ti O1 168.49(5) . 13 ?
O2 Ti O1 92.49(5) 15_454 13 ?
O2 Ti O1 92.49(5) 15_455 13 ?
O1 Ti O1 81.26(5) 1_554 13 ?
O1 Ti O1 81.26(5) . 13 ?
O2 Ti Ti 90.0 . 1_556 ?
O2 Ti Ti 138.79(3) 15_454 1_556 ?
O2 Ti Ti 41.21(3) 15_455 1_556 ?
O1 Ti Ti 138.02(3) 1_554 1_556 ?
O1 Ti Ti 41.98(3) . 1_556 ?
O1 Ti Ti 90.0 13 1_556 ?
O2 Ti Ti 90.0 . 1_554 ?
O2 Ti Ti 41.21(3) 15_454 1_554 ?
O2 Ti Ti 138.79(3) 15_455 1_554 ?
O1 Ti Ti 41.98(3) 1_554 1_554 ?
O1 Ti Ti 138.02(3) . 1_554 ?
O1 Ti Ti 90.0 13 1_554 ?
Ti Ti Ti 180.0 1_556 1_554 ?
O2 Ti Ti 131.32(3) . 13_554 ?
O2 Ti Ti 86.96(3) 15_454 13_554 ?
O2 Ti Ti 132.95(4) 15_455 13_554 ?
O1 Ti Ti 40.80(4) 1_554 13_554 ?
O1 Ti Ti 88.20(3) . 13_554 ?
O1 Ti Ti 40.46(2) 13 13_554 ?
Ti Ti Ti 119.208(6) 1_556 13_554 ?
Ti Ti Ti 60.790(6) 1_554 13_554 ?
O2 Ti Ti 131.32(3) . 13 ?
O2 Ti Ti 132.95(4) 15_454 13 ?
O2 Ti Ti 86.96(3) 15_455 13 ?
O1 Ti Ti 88.20(3) 1_554 13 ?
O1 Ti Ti 40.80(4) . 13 ?
O1 Ti Ti 40.46(2) 13 13 ?
Ti Ti Ti 60.790(6) 1_556 13 ?
Ti Ti Ti 119.208(6) 1_554 13 ?
Ti Ti Ti 58.418(11) 13_554 13 ?
O2 Ti Ba1 65.28(4) . 1_554 ?
O2 Ti Ba1 129.05(3) 15_454 1_554 ?
O2 Ti Ba1 129.05(3) 15_455 1_554 ?
O1 Ti Ba1 53.17(3) 1_554 1_554 ?
O1 Ti Ba1 53.17(3) . 1_554 ?
O1 Ti Ba1 103.21(4) 13 1_554 ?
Ti Ti Ba1 90.0 1_556 1_554 ?
Ti Ti Ba1 90.0 1_554 1_554 ?
Ti Ti Ba1 75.967(11) 13_554 1_554 ?
Ti Ti Ba1 75.967(11) 13 1_554 ?
O2 Ti Ba2 65.46(4) . 9_665 ?
O2 Ti Ba2 122.46(9) 15_454 9_665 ?
O2 Ti Ba2 135.60(9) 15_455 9_665 ?
O1 Ti Ba2 46.91(9) 1_554 9_665 ?
O1 Ti Ba2 59.51(9) . 9_665 ?
O1 Ti Ba2 103.11(4) 13 9_665 ?
Ti Ti Ba2 96.79(9) 1_556 9_665 ?
Ti Ti Ba2 83.21(9) 1_554 9_665 ?
Ti Ti Ba2 72.64(4) 13_554 9_665 ?
Ti Ti Ba2 79.45(5) 13 9_665 ?
Ba1 Ti Ba2 6.79(9) 1_554 9_665 ?
Ti O1 Ti 96.03(5) 1_556 . ?
Ti O1 Ti 98.74(5) 1_556 13 ?
Ti O1 Ti 98.74(5) . 13 ?
Ti O1 Ba2 139.00(10) 1_556 . ?
Ti O1 Ba2 101.83(11) . . ?
Ti O1 Ba2 114.33(5) 13 . ?
Ti O1 Ba2 101.83(11) 1_556 9_666 ?
Ti O1 Ba2 139.00(10) . 9_666 ?
Ti O1 Ba2 114.33(5) 13 9_666 ?
Ba2 O1 Ba2 43.4(2) . 9_666 ?
Ti O1 Ba1 94.69(2) 1_556 . ?
Ti O1 Ba1 144.72(5) . . ?
Ti O1 Ba1 112.68(4) 13 . ?
Ba2 O1 Ba1 51.32(11) . . ?
Ba2 O1 Ba1 7.91(11) 9_666 . ?
Ti O1 Ba1 144.72(5) 1_556 1_554 ?
Ti O1 Ba1 94.69(2) . 1_554 ?
Ti O1 Ba1 112.68(4) 13 1_554 ?
Ba2 O1 Ba1 7.91(11) . 1_554 ?
Ba2 O1 Ba1 51.32(11) 9_666 1_554 ?
Ba1 O1 Ba1 59.23(2) . 1_554 ?
Ti O1 Ba2 88.49(8) 1_556 1_556 ?
Ti O1 Ba2 148.99(7) . 1_556 ?
Ti O1 Ba2 110.90(5) 13 1_556 ?
Ba2 O1 Ba2 58.16(4) . 1_556 ?
Ba2 O1 Ba2 14.8(2) 9_666 1_556 ?
Ba1 O1 Ba2 6.84(8) . 1_556 ?
Ba1 O1 Ba2 66.07(9) 1_554 1_556 ?
Ti O1 Ba2 148.99(7) 1_556 9_665 ?
Ti O1 Ba2 88.49(8) . 9_665 ?
Ti O1 Ba2 110.90(5) 13 9_665 ?
Ba2 O1 Ba2 14.8(2) . 9_665 ?
Ba2 O1 Ba2 58.16(4) 9_666 9_665 ?
Ba1 O1 Ba2 66.07(9) . 9_665 ?
Ba1 O1 Ba2 6.84(8) 1_554 9_665 ?
Ba2 O1 Ba2 72.92(17) 1_556 9_665 ?
Ti O2 Ti 130.75(3) . 7 ?
Ti O2 Ti 130.75(3) . 7_554 ?
Ti O2 Ti 97.58(6) 7 7_554 ?

loop_
_geom_bond_atom_site_label_1
_geom_bond_atom_site_label_2
_geom_bond_distance
_geom_bond_site_symmetry_2
_geom_bond_publ_flag
Ba1 Ba2 0.443(6) 9_666 ?
Ba1 Ba2 0.443(6) 1_556 ?
Ba1 Ba2 2.513(6) . ?
Ba1 Ba2 2.513(6) 9_667 ?
Ba1 Ba1 2.95560(10) 1_556 ?
Ba1 Ba1 2.95560(10) 1_554 ?
Ba1 O1 2.9906(11) . ?
Ba1 O1 2.9906(11) 9_667 ?
Ba1 O1 2.9906(11) 9_666 ?
Ba1 O1 2.9906(11) 1_556 ?
Ba1 O1 2.9906(11) 11_567 ?
Ba1 O1 2.9906(11) 3_655 ?
Ba2 Ba2 0.886(12) 9_665 ?
Ba2 Ba2 2.069(12) 9_666 ?
Ba2 O1 2.798(2) . ?
Ba2 O1 2.798(2) 9_666 ?
Ba2 O1 2.798(2) 11_566 ?
Ba2 O1 2.798(2) 3_655 ?
Ba2 Ba2 2.95559(10) 1_556 ?
Ba2 Ba2 2.95561(10) 1_554 ?
Ba2 O1 3.233(4) 1_554 ?
Ba2 O1 3.233(4) 3_654 ?
Ti O2 1.9287(13) . ?
Ti O2 1.9643(8) 15_454 ?
Ti O2 1.9643(8) 15_455 ?
Ti O1 1.9881(8) 1_554 ?
Ti O1 1.9881(8) . ?
Ti O1 2.0021(12) 13 ?
Ti Ti 2.95560(10) 1_556 ?
Ti Ti 2.95560(10) 1_554 ?
Ti Ti 3.0283(5) 13_554 ?
Ti Ti 3.0283(5) 13 ?
